data_7235967
loop_
_publ_author_name
'Alexandru, Maria-Gabriela'
'Visinescu, Diana'
'Marino, Nadia'
'de Munno, Giovanni'
'Lloret, Francesc'
'Julve, Miguel'

_publ_section_title
;
 {CoIIIMnIII}ncorrugated chains based on heteroleptic cyanido
 metalloligands
;
_journal_issue 116
_journal_name_full 'RSC Advances'
_journal_page_first 95410
_journal_paper_doi 10.1039/C5RA16307B
_journal_volume 5
_journal_year 2015
_chemical_formula_moiety 'C34 H26 Co Mn N8 O2'
_chemical_formula_sum 'C34 H26 Co Mn N8 O2'
_chemical_formula_weight 692.50
_space_group_crystal_system monoclinic
_space_group_IT_number 14
_space_group_name_Hall '-P 2yn'
_space_group_name_H-M_alt 'P 1 21/n 1'
_atom_sites_solution_hydrogens geom
_atom_sites_solution_primary direct
_atom_sites_solution_secondary difmap
_audit_creation_method SHELXL-2013
_audit_update_record
;
2015-05-28 deposited with the CCDC.
2015-10-15 downloaded from the CCDC.
;
_cell_angle_alpha 90
_cell_angle_beta 104.201(13)
_cell_angle_gamma 90
_cell_formula_units_Z 4
_cell_length_a 13.206(3)
_cell_length_b 12.307(3)
_cell_length_c 20.386(5)
_cell_measurement_reflns_used 8229
_cell_measurement_temperature 296(2)
_cell_measurement_theta_max 26.81
_cell_measurement_theta_min 2.06
_cell_volume 3212.0(13)
_computing_cell_refinement 'Bruker SAINT'
_computing_data_collection 'Bruker APEX2'
_computing_data_reduction 'Bruker SAINT'
_computing_molecular_graphics 'Bruker SHELXTL'
_computing_publication_material 'Bruker SHELXTL'
_computing_structure_refinement 'SHELXL-2013 (Sheldrick, 2013)'
_computing_structure_solution 'SHELXS-97 (Sheldrick, 2008)'
_diffrn_ambient_temperature 296(2)
_diffrn_measured_fraction_theta_full 0.986
_diffrn_measured_fraction_theta_max 0.985
_diffrn_measurement_device_type 'Bruker APEX-II CCD'
_diffrn_measurement_method '\f and \w scans'
_diffrn_radiation_source 'sealed tube'
_diffrn_radiation_type MoK\a
_diffrn_radiation_wavelength 0.71073
_diffrn_reflns_av_R_equivalents 0.0401
_diffrn_reflns_av_unetI/netI 0.0329
_diffrn_reflns_Laue_measured_fraction_full 0.986
_diffrn_reflns_Laue_measured_fraction_max 0.985
_diffrn_reflns_limit_h_max 15
_diffrn_reflns_limit_h_min -15
_diffrn_reflns_limit_k_max 14
_diffrn_reflns_limit_k_min -14
_diffrn_reflns_limit_l_max 24
_diffrn_reflns_limit_l_min -24
_diffrn_reflns_number 27556
_diffrn_reflns_point_group_measured_fraction_full 0.986
_diffrn_reflns_point_group_measured_fraction_max 0.985
_diffrn_reflns_theta_full 25.242
_diffrn_reflns_theta_max 25.348
_diffrn_reflns_theta_min 1.670
_exptl_absorpt_coefficient_mu 0.954
_exptl_absorpt_correction_T_max 0.7455
_exptl_absorpt_correction_T_min 0.6363
_exptl_absorpt_correction_type multi-scan
_exptl_absorpt_process_details sadabs
_exptl_crystal_colour orange
_exptl_crystal_density_diffrn 1.432
_exptl_crystal_description block
_exptl_crystal_F_000 1416
_exptl_crystal_size_max 0.180
_exptl_crystal_size_mid 0.140
_exptl_crystal_size_min 0.140
_refine_diff_density_max 0.515
_refine_diff_density_min -0.500
_refine_diff_density_rms 0.133
_refine_ls_extinction_method none
_refine_ls_goodness_of_fit_ref 1.134
_refine_ls_hydrogen_treatment constr
_refine_ls_matrix_type full
_refine_ls_number_parameters 415
_refine_ls_number_reflns 5790
_refine_ls_number_restraints 0
_refine_ls_restrained_S_all 1.134
_refine_ls_R_factor_all 0.0522
_refine_ls_R_factor_gt 0.0392
_refine_ls_shift/su_max 0.001
_refine_ls_shift/su_mean 0.000
_refine_ls_structure_factor_coef Fsqd
_refine_ls_weighting_details 'w=1/[\s^2^(Fo^2^)+(0.0670P)^2^+1.5424P] where P=(Fo^2^+2Fc^2^)/3'
_refine_ls_weighting_scheme calc
_refine_ls_wR_factor_gt 0.1098
_refine_ls_wR_factor_ref 0.1242
_reflns_Friedel_coverage 0.000
_reflns_number_gt 4827
_reflns_number_total 5790
_reflns_threshold_expression 'I > 2\s(I)'
_cod_data_source_file c5ra16307b2.cif
_cod_data_source_block 3
_cod_depositor_comments
;
The following automatic conversions were performed:

data item '_atom_sites_solution_primary' value 'DIRECT' was changed
to 'direct' in accordance with the
/home/saulius/struct/COD-crude-data/automatic-downloads/DataCite-retrospective/RSC/depositions/lib/dictionaries/cif_core.dic
dictionary named 'cif_core.dic' version 2.4.2 last updated on
2011-04-26.

data item '_atom_sites_solution_secondary' value 'DIFMAP' was changed
to 'difmap' in accordance with the
/home/saulius/struct/COD-crude-data/automatic-downloads/DataCite-retrospective/RSC/depositions/lib/dictionaries/cif_core.dic
dictionary named 'cif_core.dic' version 2.4.2 last updated on
2011-04-26.

Automatic conversion script
Id: cif_fix_values 6909 2019-04-08 15:41:33Z antanas 
;
_cod_original_cell_volume 3212.0(14)
_cod_original_sg_symbol_H-M 'P 21/n'
_cod_database_code 7235967
_shelx_space_group_comment
;
The symmetry employed for this shelxl refinement is uniquely defined
by the following loop, which should always be used as a source of
symmetry information in preference to the above space-group names.
They are only intended as comments.
;
_shelx_estimated_absorpt_t_min 0.847
_shelx_estimated_absorpt_t_max 0.878
_shelxl_version_number 2013-4

loop_
_space_group_symop_operation_xyz
'x, y, z'
'-x+1/2, y+1/2, -z+1/2'
'-x, -y, -z'
'x-1/2, -y-1/2, z-1/2'

loop_
_atom_site_label
_atom_site_type_symbol
_atom_site_fract_x
_atom_site_fract_y
_atom_site_fract_z
_atom_site_U_iso_or_equiv
_atom_site_adp_type
_atom_site_occupancy
_atom_site_site_symmetry_order
_atom_site_calc_flag
_atom_site_refinement_flags_posn
_atom_site_refinement_flags_adp
Co1 Co 0.43490(3) 0.30632(3) 0.14170(2) 0.02902(13) Uani 1 1 d . .
Mn1 Mn 0.24302(3) 0.44866(3) 0.31773(2) 0.02954(14) Uani 1 1 d . .
C1 C 0.3793(2) 0.3208(2) 0.21883(16) 0.0332(6) Uani 1 1 d . .
N1 N 0.3364(2) 0.3331(2) 0.26169(14) 0.0394(6) Uani 1 1 d . .
C2 C 0.3639(2) 0.1675(2) 0.12815(14) 0.0319(6) Uani 1 1 d . .
N2 N 0.32732(19) 0.0827(2) 0.12625(14) 0.0415(6) Uani 1 1 d . .
C3 C 0.5064(2) 0.4436(2) 0.16248(16) 0.0366(7) Uani 1 1 d . .
N3 N 0.5495(2) 0.5249(2) 0.17833(16) 0.0555(8) Uani 1 1 d . .
C4 C 0.3086(2) 0.3807(2) 0.10210(15) 0.0368(7) Uani 1 1 d . .
N4 N 0.2304(2) 0.4271(3) 0.08226(16) 0.0557(8) Uani 1 1 d . .
N1L N 0.21503(19) 0.54349(18) 0.23492(13) 0.0348(6) Uani 1 1 d . .
N2L N 0.37494(18) 0.53618(18) 0.34103(13) 0.0347(6) Uani 1 1 d . .
O1L O 0.11234(14) 0.37702(16) 0.28887(11) 0.0392(5) Uani 1 1 d . .
O2L O 0.28576(14) 0.36120(17) 0.39678(10) 0.0380(5) Uani 1 1 d . .
C1L C 0.0325(2) 0.3987(3) 0.23554(16) 0.0403(7) Uani 1 1 d . .
C2L C -0.0602(2) 0.3370(3) 0.2281(2) 0.0531(9) Uani 1 1 d . .
H2L H -0.0651 0.2862 0.2610 0.064 Uiso 1 1 calc R U
C3L C -0.1437(3) 0.3515(4) 0.1723(2) 0.0686(12) Uani 1 1 d . .
H3L H -0.2037 0.3099 0.1683 0.082 Uiso 1 1 calc R U
C4L C -0.1397(3) 0.4277(4) 0.1219(2) 0.0719(13) Uani 1 1 d . .
H4L H -0.1959 0.4358 0.0845 0.086 Uiso 1 1 calc R U
C5L C -0.0505(3) 0.4910(3) 0.1285(2) 0.0615(10) Uani 1 1 d . .
H5L H -0.0478 0.5424 0.0955 0.074 Uiso 1 1 calc R U
C6L C 0.0371(2) 0.4784(3) 0.18508(17) 0.0431(7) Uani 1 1 d . .
C7L C 0.1293(3) 0.5447(3) 0.18728(16) 0.0434(8) Uani 1 1 d . .
H7L H 0.1265 0.5922 0.1514 0.052 Uiso 1 1 calc R U
C8L C 0.3066(2) 0.6099(2) 0.22843(17) 0.0429(7) Uani 1 1 d . .
H8L1 H 0.2832 0.6761 0.2035 0.051 Uiso 1 1 calc R U
H8L2 H 0.3493 0.5694 0.2045 0.051 Uiso 1 1 calc R U
C9L C 0.3695(2) 0.6371(2) 0.29999(18) 0.0460(8) Uani 1 1 d . .
H9L1 H 0.4392 0.6610 0.2992 0.055 Uiso 1 1 calc R U
H9L2 H 0.3356 0.6947 0.3191 0.055 Uiso 1 1 calc R U
C10L C 0.4585(2) 0.5080(2) 0.38528(17) 0.0412(7) Uani 1 1 d . .
H10L H 0.5161 0.5537 0.3910 0.049 Uiso 1 1 calc R U
C11L C 0.4704(2) 0.4106(2) 0.42717(15) 0.0374(7) Uani 1 1 d . .
C12L C 0.5713(2) 0.3843(3) 0.46737(17) 0.0493(8) Uani 1 1 d . .
H12L H 0.6268 0.4305 0.4669 0.059 Uiso 1 1 calc R U
C13L C 0.5893(3) 0.2922(3) 0.50719(19) 0.0580(10) Uani 1 1 d . .
H13L H 0.6564 0.2757 0.5323 0.070 Uiso 1 1 calc R U
C14L C 0.5055(3) 0.2239(3) 0.5093(2) 0.0620(10) Uani 1 1 d . .
H14L H 0.5174 0.1615 0.5358 0.074 Uiso 1 1 calc R U
C15L C 0.4053(3) 0.2478(3) 0.47257(18) 0.0516(8) Uani 1 1 d . .
H15L H 0.3507 0.2018 0.4756 0.062 Uiso 1 1 calc R U
C16L C 0.3841(2) 0.3408(2) 0.43040(15) 0.0359(6) Uani 1 1 d . .
N1P N 0.56688(17) 0.22214(19) 0.18463(12) 0.0325(5) Uani 1 1 d . .
N2P N 0.48410(17) 0.2797(2) 0.05519(12) 0.0343(5) Uani 1 1 d . .
C1P C 0.6185(2) 0.2074(3) 0.25019(16) 0.0389(7) Uani 1 1 d . .
C2P C 0.6979(3) 0.1261(3) 0.26723(18) 0.0530(9) Uani 1 1 d . .
H2P H 0.7331 0.1166 0.3123 0.064 Uiso 1 1 calc R U
C3P C 0.7236(3) 0.0616(3) 0.21882(19) 0.0566(10) Uani 1 1 d . .
H3P H 0.7728 0.0065 0.2312 0.068 Uiso 1 1 calc R U
C4P C 0.6746(2) 0.0799(3) 0.14974(17) 0.0474(8) Uani 1 1 d . .
C5P C 0.7016(3) 0.0232(3) 0.0939(2) 0.0659(11) Uani 1 1 d . .
H5P H 0.7482 -0.0347 0.1032 0.079 Uiso 1 1 calc R U
C6P C 0.6611(3) 0.0521(4) 0.0288(2) 0.0664(12) Uani 1 1 d . .
H6P H 0.6801 0.0141 -0.0058 0.080 Uiso 1 1 calc R U
C7P C 0.5880(3) 0.1417(3) 0.01228(17) 0.0497(8) Uani 1 1 d . .
C8P C 0.5502(3) 0.1829(3) -0.05407(19) 0.0609(10) Uani 1 1 d . .
H8P H 0.5697 0.1508 -0.0904 0.073 Uiso 1 1 calc R U
C9P C 0.4845(3) 0.2708(3) -0.06388(19) 0.0597(10) Uani 1 1 d . .
H9P H 0.4606 0.2992 -0.1072 0.072 Uiso 1 1 calc R U
C10P C 0.4516(3) 0.3202(3) -0.00828(17) 0.0446(8) Uani 1 1 d . .
C11P C 0.5541(2) 0.1938(2) 0.06579(16) 0.0376(7) Uani 1 1 d . .
C12P C 0.5984(2) 0.1631(2) 0.13523(16) 0.0362(7) Uani 1 1 d . .
C13P C 0.5955(3) 0.2772(3) 0.30583(17) 0.0524(9) Uani 1 1 d . .
H13A H 0.5407 0.3276 0.2867 0.079 Uiso 1 1 calc R U
H13B H 0.6573 0.3165 0.3279 0.079 Uiso 1 1 calc R U
H13C H 0.5739 0.2318 0.3382 0.079 Uiso 1 1 calc R U
C14P C 0.3815(3) 0.4195(3) -0.0225(2) 0.0622(11) Uani 1 1 d . .
H14A H 0.3659 0.4436 0.0187 0.093 Uiso 1 1 calc R U
H14B H 0.3177 0.4012 -0.0548 0.093 Uiso 1 1 calc R U
H14C H 0.4164 0.4766 -0.0404 0.093 Uiso 1 1 calc R U

loop_
_atom_site_aniso_label
_atom_site_aniso_U_11
_atom_site_aniso_U_22
_atom_site_aniso_U_33
_atom_site_aniso_U_23
_atom_site_aniso_U_13
_atom_site_aniso_U_12
Co1 0.0296(2) 0.0281(2) 0.0316(2) 0.00017(15) 0.01165(16) -0.00098(13)
Mn1 0.0313(2) 0.0245(2) 0.0355(3) 0.00163(17) 0.01352(19) 0.00017(15)
C1 0.0352(14) 0.0245(14) 0.0398(18) -0.0026(12) 0.0091(13) -0.0016(10)
N1 0.0479(14) 0.0335(14) 0.0436(16) -0.0028(11) 0.0240(13) -0.0021(10)
C2 0.0327(14) 0.0373(17) 0.0285(16) -0.0027(12) 0.0125(12) 0.0008(11)
N2 0.0449(14) 0.0341(15) 0.0496(17) -0.0026(12) 0.0195(12) -0.0069(11)
C3 0.0359(15) 0.0373(17) 0.0365(18) 0.0066(13) 0.0085(13) -0.0007(12)
N3 0.0562(17) 0.0463(18) 0.059(2) 0.0037(14) 0.0041(14) -0.0163(14)
C4 0.0360(15) 0.0373(17) 0.0384(18) -0.0046(13) 0.0114(13) -0.0021(12)
N4 0.0431(16) 0.064(2) 0.059(2) -0.0031(15) 0.0110(14) 0.0126(14)
N1L 0.0460(14) 0.0250(12) 0.0379(15) 0.0026(10) 0.0186(12) 0.0043(9)
N2L 0.0383(13) 0.0246(12) 0.0445(15) -0.0002(10) 0.0168(11) -0.0017(9)
O1L 0.0349(10) 0.0356(11) 0.0462(13) 0.0042(9) 0.0081(9) -0.0025(8)
O2L 0.0355(10) 0.0392(12) 0.0416(13) 0.0087(9) 0.0137(9) 0.0005(8)
C1L 0.0388(15) 0.0355(17) 0.0464(19) -0.0085(14) 0.0103(14) 0.0067(12)
C2L 0.0377(17) 0.051(2) 0.068(3) -0.0074(17) 0.0077(17) 0.0011(14)
C3L 0.043(2) 0.067(3) 0.088(3) -0.017(2) 0.003(2) 0.0020(17)
C4L 0.047(2) 0.082(3) 0.072(3) -0.022(2) -0.012(2) 0.0139(19)
C5L 0.070(2) 0.058(2) 0.051(2) -0.0024(18) 0.0041(19) 0.0233(19)
C6L 0.0434(16) 0.0424(18) 0.0420(19) -0.0056(14) 0.0080(14) 0.0113(13)
C7L 0.062(2) 0.0356(17) 0.0359(18) 0.0055(13) 0.0182(16) 0.0169(14)
C8L 0.0568(18) 0.0286(16) 0.052(2) 0.0077(14) 0.0293(16) 0.0040(13)
C9L 0.0485(17) 0.0281(16) 0.067(2) 0.0043(15) 0.0246(16) -0.0043(12)
C10L 0.0376(16) 0.0356(17) 0.055(2) -0.0093(14) 0.0188(15) -0.0069(12)
C11L 0.0361(15) 0.0395(17) 0.0369(18) -0.0062(13) 0.0094(13) 0.0016(12)
C12L 0.0396(16) 0.059(2) 0.049(2) -0.0099(17) 0.0102(15) 0.0005(14)
C13L 0.0470(19) 0.072(3) 0.049(2) 0.0035(18) -0.0012(16) 0.0150(17)
C14L 0.071(2) 0.059(2) 0.052(2) 0.0157(18) 0.0074(19) 0.0136(19)
C15L 0.055(2) 0.050(2) 0.050(2) 0.0126(16) 0.0132(16) 0.0015(15)
C16L 0.0407(15) 0.0353(16) 0.0331(17) -0.0020(12) 0.0117(13) 0.0033(12)
N1P 0.0313(11) 0.0356(13) 0.0314(14) 0.0019(10) 0.0091(10) -0.0005(9)
N2P 0.0332(12) 0.0396(14) 0.0326(14) 0.0045(10) 0.0126(10) 0.0025(10)
C1P 0.0358(15) 0.0447(18) 0.0362(18) 0.0044(13) 0.0088(13) -0.0033(12)
C2P 0.0507(19) 0.067(2) 0.036(2) 0.0102(17) 0.0017(15) 0.0109(16)
C3P 0.0495(19) 0.065(2) 0.054(2) 0.0130(18) 0.0101(17) 0.0243(16)
C4P 0.0437(17) 0.056(2) 0.045(2) 0.0055(16) 0.0158(15) 0.0150(14)
C5P 0.068(2) 0.073(3) 0.064(3) 0.009(2) 0.029(2) 0.041(2)
C6P 0.072(2) 0.082(3) 0.052(2) -0.002(2) 0.029(2) 0.035(2)
C7P 0.0518(18) 0.061(2) 0.041(2) -0.0006(16) 0.0212(16) 0.0127(16)
C8P 0.074(2) 0.078(3) 0.037(2) 0.0009(18) 0.0259(19) 0.016(2)
C9P 0.072(2) 0.077(3) 0.035(2) 0.0124(18) 0.0216(18) 0.016(2)
C10P 0.0476(17) 0.052(2) 0.0356(19) 0.0098(15) 0.0133(14) 0.0050(14)
C11P 0.0348(15) 0.0437(18) 0.0376(18) 0.0027(13) 0.0152(13) 0.0049(12)
C12P 0.0319(14) 0.0434(17) 0.0365(17) 0.0033(13) 0.0144(13) 0.0038(12)
C13P 0.059(2) 0.062(2) 0.0326(19) -0.0034(16) 0.0039(15) -0.0012(16)
C14P 0.070(2) 0.071(3) 0.050(2) 0.0263(19) 0.0229(19) 0.0257(19)

loop_
_atom_type_symbol
_atom_type_description
_atom_type_scat_dispersion_real
_atom_type_scat_dispersion_imag
_atom_type_scat_source
C C 0.0033 0.0016 'International Tables Vol C Tables 4.2.6.8 and 6.1.1.4'
H H 0.0000 0.0000 'International Tables Vol C Tables 4.2.6.8 and 6.1.1.4'
N N 0.0061 0.0033 'International Tables Vol C Tables 4.2.6.8 and 6.1.1.4'
O O 0.0106 0.0060 'International Tables Vol C Tables 4.2.6.8 and 6.1.1.4'
Mn Mn 0.3368 0.7283 'International Tables Vol C Tables 4.2.6.8 and 6.1.1.4'
Co Co 0.3494 0.9721 'International Tables Vol C Tables 4.2.6.8 and 6.1.1.4'

loop_
_geom_angle_atom_site_label_1
_geom_angle_atom_site_label_2
_geom_angle_atom_site_label_3
_geom_angle
_geom_angle_site_symmetry_1
_geom_angle_site_symmetry_3
C4 Co1 C1 80.17(13) . .
C4 Co1 C3 90.15(12) . .
C1 Co1 C3 90.22(12) . .
C4 Co1 C2 91.18(12) . .
C1 Co1 C2 85.91(11) . .
C3 Co1 C2 175.64(12) . .
C4 Co1 N1P 177.95(11) . .
C1 Co1 N1P 98.99(11) . .
C3 Co1 N1P 91.73(11) . .
C2 Co1 N1P 86.89(10) . .
C4 Co1 N2P 98.15(11) . .
C1 Co1 N2P 174.51(10) . .
C3 Co1 N2P 95.02(12) . .
C2 Co1 N2P 88.91(11) . .
N1P Co1 N2P 82.51(9) . .
O1L Mn1 O2L 93.32(9) . .
O1L Mn1 N2L 174.04(9) . .
O2L Mn1 N2L 92.49(9) . .
O1L Mn1 N1L 92.49(10) . .
O2L Mn1 N1L 173.58(9) . .
N2L Mn1 N1L 81.78(10) . .
O1L Mn1 N2 92.25(9) . 2
O2L Mn1 N2 93.24(9) . 2
N2L Mn1 N2 86.05(9) . 2
N1L Mn1 N2 89.27(10) . 2
O1L Mn1 N1 96.54(9) . .
O2L Mn1 N1 89.29(9) . .
N2L Mn1 N1 84.90(9) . .
N1L Mn1 N1 87.33(9) . .
N2 Mn1 N1 170.70(9) 2 .
N1 C1 Co1 173.3(3) . .
C1 N1 Mn1 148.7(2) . .
N2 C2 Co1 173.4(3) . .
C2 N2 Mn1 147.6(2) . 2_545
N3 C3 Co1 176.6(3) . .
N4 C4 Co1 175.4(3) . .
C7L N1L C8L 120.3(3) . .
C7L N1L Mn1 125.6(2) . .
C8L N1L Mn1 113.98(19) . .
C10L N2L C9L 122.2(2) . .
C10L N2L Mn1 124.5(2) . .
C9L N2L Mn1 113.31(19) . .
C1L O1L Mn1 129.2(2) . .
C16L O2L Mn1 126.13(18) . .
O1L C1L C2L 117.8(3) . .
O1L C1L C6L 123.6(3) . .
C2L C1L C6L 118.6(3) . .
C3L C2L C1L 120.7(4) . .
C3L C2L H2L 119.7 . .
C1L C2L H2L 119.7 . .
C2L C3L C4L 121.4(4) . .
C2L C3L H3L 119.3 . .
C4L C3L H3L 119.3 . .
C5L C4L C3L 119.1(4) . .
C5L C4L H4L 120.4 . .
C3L C4L H4L 120.4 . .
C4L C5L C6L 121.1(4) . .
C4L C5L H5L 119.5 . .
C6L C5L H5L 119.5 . .
C5L C6L C1L 119.1(3) . .
C5L C6L C7L 118.0(3) . .
C1L C6L C7L 122.9(3) . .
N1L C7L C6L 125.8(3) . .
N1L C7L H7L 117.1 . .
C6L C7L H7L 117.1 . .
N1L C8L C9L 107.3(2) . .
N1L C8L H8L1 110.3 . .
C9L C8L H8L1 110.3 . .
N1L C8L H8L2 110.3 . .
C9L C8L H8L2 110.3 . .
H8L1 C8L H8L2 108.5 . .
N2L C9L C8L 107.1(2) . .
N2L C9L H9L1 110.3 . .
C8L C9L H9L1 110.3 . .
N2L C9L H9L2 110.3 . .
C8L C9L H9L2 110.3 . .
H9L1 C9L H9L2 108.5 . .
N2L C10L C11L 125.6(3) . .
N2L C10L H10L 117.2 . .
C11L C10L H10L 117.2 . .
C12L C11L C16L 118.6(3) . .
C12L C11L C10L 118.4(3) . .
C16L C11L C10L 123.0(3) . .
C13L C12L C11L 121.9(3) . .
C13L C12L H12L 119.1 . .
C11L C12L H12L 119.1 . .
C12L C13L C14L 119.2(3) . .
C12L C13L H13L 120.4 . .
C14L C13L H13L 120.4 . .
C15L C14L C13L 121.0(3) . .
C15L C14L H14L 119.5 . .
C13L C14L H14L 119.5 . .
C14L C15L C16L 121.3(3) . .
C14L C15L H15L 119.3 . .
C16L C15L H15L 119.3 . .
O2L C16L C15L 119.1(3) . .
O2L C16L C11L 123.0(3) . .
C15L C16L C11L 117.9(3) . .
C1P N1P C12P 118.6(2) . .
C1P N1P Co1 131.6(2) . .
C12P N1P Co1 109.45(18) . .
C10P N2P C11P 118.2(3) . .
C10P N2P Co1 132.1(2) . .
C11P N2P Co1 109.14(19) . .
N1P C1P C2P 119.7(3) . .
N1P C1P C13P 121.2(3) . .
C2P C1P C13P 119.1(3) . .
C3P C2P C1P 121.8(3) . .
C3P C2P H2P 119.1 . .
C1P C2P H2P 119.1 . .
C2P C3P C4P 119.3(3) . .
C2P C3P H3P 120.3 . .
C4P C3P H3P 120.3 . .
C12P C4P C3P 116.8(3) . .
C12P C4P C5P 118.9(3) . .
C3P C4P C5P 124.2(3) . .
C6P C5P C4P 121.9(3) . .
C6P C5P H5P 119.0 . .
C4P C5P H5P 119.0 . .
C5P C6P C7P 120.6(3) . .
C5P C6P H6P 119.7 . .
C7P C6P H6P 119.7 . .
C8P C7P C11P 117.8(3) . .
C8P C7P C6P 123.6(3) . .
C11P C7P C6P 118.6(3) . .
C9P C8P C7P 119.0(3) . .
C9P C8P H8P 120.5 . .
C7P C8P H8P 120.5 . .
C8P C9P C10P 121.3(3) . .
C8P C9P H9P 119.4 . .
C10P C9P H9P 119.4 . .
N2P C10P C9P 120.7(3) . .
N2P C10P C14P 120.9(3) . .
C9P C10P C14P 118.4(3) . .
N2P C11P C7P 123.0(3) . .
N2P C11P C12P 116.5(3) . .
C7P C11P C12P 120.3(3) . .
N1P C12P C4P 123.5(3) . .
N1P C12P C11P 117.0(3) . .
C4P C12P C11P 119.4(3) . .
C1P C13P H13A 109.5 . .
C1P C13P H13B 109.5 . .
H13A C13P H13B 109.5 . .
C1P C13P H13C 109.5 . .
H13A C13P H13C 109.5 . .
H13B C13P H13C 109.5 . .
C10P C14P H14A 109.5 . .
C10P C14P H14B 109.5 . .
H14A C14P H14B 109.5 . .
C10P C14P H14C 109.5 . .
H14A C14P H14C 109.5 . .
H14B C14P H14C 109.5 . .

loop_
_geom_bond_atom_site_label_1
_geom_bond_atom_site_label_2
_geom_bond_distance
_geom_bond_site_symmetry_2
Co1 C4 1.900(3) .
Co1 C1 1.900(3) .
Co1 C3 1.931(3) .
Co1 C2 1.936(3) .
Co1 N1P 2.032(2) .
Co1 N2P 2.050(2) .
Mn1 O1L 1.8983(19) .
Mn1 O2L 1.905(2) .
Mn1 N2L 2.004(2) .
Mn1 N1L 2.011(2) .
Mn1 N2 2.326(3) 2
Mn1 N1 2.353(3) .
C1 N1 1.162(4) .
C2 N2 1.147(4) .
N2 Mn1 2.326(3) 2_545
C3 N3 1.157(4) .
C4 N4 1.163(4) .
N1L C7L 1.298(4) .
N1L C8L 1.492(4) .
N2L C10L 1.290(4) .
N2L C9L 1.489(4) .
O1L C1L 1.343(4) .
O2L C16L 1.335(3) .
C1L C2L 1.417(4) .
C1L C6L 1.433(5) .
C2L C3L 1.388(5) .
C2L H2L 0.9300 .
C3L C4L 1.403(6) .
C3L H3L 0.9300 .
C4L C5L 1.391(6) .
C4L H4L 0.9300 .
C5L C6L 1.428(5) .
C5L H5L 0.9300 .
C6L C7L 1.458(5) .
C7L H7L 0.9300 .
C8L C9L 1.528(5) .
C8L H8L1 0.9700 .
C8L H8L2 0.9700 .
C9L H9L1 0.9700 .
C9L H9L2 0.9700 .
C10L C11L 1.458(4) .
C10L H10L 0.9300 .
C11L C12L 1.420(4) .
C11L C16L 1.441(4) .
C12L C13L 1.381(5) .
C12L H12L 0.9300 .
C13L C14L 1.398(5) .
C13L H13L 0.9300 .
C14L C15L 1.383(5) .
C14L H14L 0.9300 .
C15L C16L 1.418(4) .
C15L H15L 0.9300 .
N1P C1P 1.355(4) .
N1P C12P 1.386(4) .
N2P C10P 1.354(4) .
N2P C11P 1.387(4) .
C1P C2P 1.430(5) .
C1P C13P 1.512(5) .
C2P C3P 1.372(5) .
C2P H2P 0.9300 .
C3P C4P 1.416(5) .
C3P H3P 0.9300 .
C4P C12P 1.415(4) .
C4P C5P 1.453(5) .
C5P C6P 1.352(6) .
C5P H5P 0.9300 .
C6P C7P 1.450(5) .
C6P H6P 0.9300 .
C7P C8P 1.416(5) .
C7P C11P 1.428(4) .
C8P C9P 1.370(5) .
C8P H8P 0.9300 .
C9P C10P 1.443(5) .
C9P H9P 0.9300 .
C10P C14P 1.518(5) .
C11P C12P 1.443(4) .
C13P H13A 0.9600 .
C13P H13B 0.9600 .
C13P H13C 0.9600 .
C14P H14A 0.9600 .
C14P H14B 0.9600 .
C14P H14C 0.9600 .
